data_2218536
loop_
_publ_author_name
'Fun, Hoong-Kun'
'Chantrapromma, Suchada'
'Patil, P. S.'
'Karthikeyan, M. S.'
'Dharmaprakash, S. M.'

_publ_section_title
;
 (<i>E</i>)-3-(4-Chlorophenyl)-1-(2,4-dichloro-5-fluorophenyl)prop-2-en-1-one
;
_journal_coeditor_code SJ2488
_journal_issue 6
_journal_name_full 'Acta Crystallographica Section E'
_journal_page_first o956
_journal_page_last o957
_journal_paper_doi 10.1107/S1600536808012178
_journal_volume 64
_journal_year 2008
_chemical_formula_iupac 'C15 H8 Cl3 F O'
_chemical_formula_moiety 'C15 H8 Cl3 F O'
_chemical_formula_sum 'C15 H8 Cl3 F O'
_chemical_formula_weight 329.56
_chemical_name_systematic
;
(E)-3-(4-Chlorophenyl)-1-(2,4-dichloro-5-fluorophenyl)prop-2-en-1-one
;
_space_group_IT_number 14
_symmetry_cell_setting monoclinic
_symmetry_space_group_name_Hall '-P 2ybc'
_symmetry_space_group_name_H-M 'P 1 21/c 1'
_atom_sites_solution_hydrogens geom
_atom_sites_solution_primary direct
_atom_sites_solution_secondary difmap
_audit_creation_method SHELXL-97
_cell_angle_alpha 90.00
_cell_angle_beta 96.1000(10)
_cell_angle_gamma 90.00
_cell_formula_units_Z 4
_cell_length_a 6.82710(10)
_cell_length_b 3.78320(10)
_cell_length_c 52.0206(10)
_cell_measurement_reflns_used 5852
_cell_measurement_temperature 100.00(10)
_cell_measurement_theta_max 35.00
_cell_measurement_theta_min 0.79
_cell_volume 1336.00(5)
_computing_cell_refinement 'APEX2 (Bruker, 2005)'
_computing_data_collection 'APEX2 (Bruker, 2005)'
_computing_data_reduction 'SAINT (Bruker, 2005)'
_computing_molecular_graphics 'SHELXTL (Sheldrick, 2008)'
_computing_publication_material
;
SHELXTL (Sheldrick, 2008) and PLATON (Spek, 2003)
;
_computing_structure_refinement 'SHELXTL (Sheldrick, 2008)'
_computing_structure_solution 'SHELXTL (Sheldrick, 2008)'
_diffrn_ambient_temperature 100.00(10)
_diffrn_detector_area_resol_mean 8.33
_diffrn_measured_fraction_theta_full 0.997
_diffrn_measured_fraction_theta_max 0.997
_diffrn_measurement_device_type
;
Bruker SMART APEX2 CCD area-detector
;
_diffrn_measurement_method \w
_diffrn_radiation_monochromator graphite
_diffrn_radiation_source 'fine-focus sealed tube'
_diffrn_radiation_type MoK\a
_diffrn_radiation_wavelength 0.71073
_diffrn_reflns_av_R_equivalents 0.0363
_diffrn_reflns_av_sigmaI/netI 0.0250
_diffrn_reflns_limit_h_max 11
_diffrn_reflns_limit_h_min -11
_diffrn_reflns_limit_k_max 6
_diffrn_reflns_limit_k_min -6
_diffrn_reflns_limit_l_max 72
_diffrn_reflns_limit_l_min -83
_diffrn_reflns_number 42462
_diffrn_reflns_theta_full 35.00
_diffrn_reflns_theta_max 35.00
_diffrn_reflns_theta_min 0.79
_diffrn_standards_number 0
_exptl_absorpt_coefficient_mu 0.687
_exptl_absorpt_correction_T_max 0.8886
_exptl_absorpt_correction_T_min 0.7944
_exptl_absorpt_correction_type multi-scan
_exptl_absorpt_process_details '(SADABS; Bruker, 2005)'
_exptl_crystal_colour Colorless
_exptl_crystal_density_diffrn 1.638
_exptl_crystal_density_method 'not measured'
_exptl_crystal_description Block
_exptl_crystal_F_000 664
_exptl_crystal_size_max 0.35
_exptl_crystal_size_mid 0.29
_exptl_crystal_size_min 0.18
_refine_diff_density_max 0.474
_refine_diff_density_min -0.310
_refine_ls_extinction_method none
_refine_ls_goodness_of_fit_ref 1.285
_refine_ls_hydrogen_treatment constr
_refine_ls_matrix_type full
_refine_ls_number_parameters 181
_refine_ls_number_reflns 5852
_refine_ls_number_restraints 0
_refine_ls_restrained_S_all 1.285
_refine_ls_R_factor_all 0.0583
_refine_ls_R_factor_gt 0.0509
_refine_ls_shift/su_max 0.001
_refine_ls_shift/su_mean 0.000
_refine_ls_structure_factor_coef Fsqd
_refine_ls_weighting_details 'calc w=1/[\s^2^(Fo^2^)+(0.0246P)^2^+1.777P] where P=(Fo^2^+2Fc^2^)/3'
_refine_ls_weighting_scheme calc
_refine_ls_wR_factor_gt 0.1054
_refine_ls_wR_factor_ref 0.1134
_reflns_number_gt 5257
_reflns_number_total 5852
_reflns_threshold_expression I>2\s(I)
_cod_data_source_file sj2488.cif
_cod_data_source_block I
_cod_depositor_comments
;
The following automatic conversions were performed:
'_symmetry_cell_setting' value 'Monoclinic' changed to 'monoclinic'
according to '/home/saulius/struct/CIF-dictionaries/cif_core.dic'
dictionary named 'cif_core.dic' version 2.4.1 from 2010-06-29.

Automatic conversion script
Id: cif_fix_enum 1527 2010-12-29 10:47:43Z saulius 

The following automatic conversions were performed:

'_symmetry_cell_setting' value 'Monoclinic' changed to 'monoclinic'
according to /home/saulius/struct/CIF-dictionaries/cif_core.dic
dictionary named 'cif_core.dic' version 2.4.1 from 2010-06-29.

Automatic conversion script
Id: cif_fix_values 1715 2011-07-08 13:25:40Z adriana 
;
_cod_original_sg_symbol_H-M 'P 21/c'
_cod_database_code 2218536
_cod_database_fobs_code 2218536

loop_
_symmetry_equiv_pos_as_xyz
'x, y, z'
'-x, y+1/2, -z+1/2'
'-x, -y, -z'
'x, -y-1/2, z-1/2'

loop_
_atom_site_type_symbol
_atom_site_label
_atom_site_fract_x
_atom_site_fract_y
_atom_site_fract_z
_atom_site_U_iso_or_equiv
_atom_site_adp_type
_atom_site_calc_flag
_atom_site_refinement_flags
_atom_site_occupancy
Cl Cl1 0.75834(7) 0.29526(14) 0.494133(8) 0.02272(10) Uani d . 1
Cl Cl2 0.27758(6) -0.21297(12) 0.414214(9) 0.01926(9) Uani d . 1
Cl Cl3 -0.33602(6) 0.43796(13) 0.273464(9) 0.02136(9) Uani d . 1
F F1 1.03386(16) 0.3790(4) 0.45548(2) 0.0240(2) Uani d . 1
O O1 0.75361(19) -0.1864(4) 0.37069(3) 0.0211(3) Uani d . 1
C C1 0.8267(2) 0.1756(5) 0.41951(3) 0.0159(3) Uani d . 1
H H1 0.9260 0.2170 0.4090 0.019 Uiso calc R 1
C C2 0.8591(2) 0.2477(5) 0.44562(3) 0.0164(3) Uani d . 1
C C3 0.7139(3) 0.1882(5) 0.46193(3) 0.0163(3) Uani d . 1
C C4 0.5343(2) 0.0489(5) 0.45181(3) 0.0169(3) Uani d . 1
H H4 0.4363 0.0044 0.4625 0.020 Uiso calc R 1
C C5 0.5022(2) -0.0237(4) 0.42545(3) 0.0147(3) Uani d . 1
C C6 0.6458(2) 0.0408(4) 0.40887(3) 0.0144(3) Uani d . 1
C C7 0.6216(2) -0.0317(5) 0.38025(3) 0.0153(3) Uani d . 1
C C8 0.4414(2) 0.0999(5) 0.36537(3) 0.0163(3) Uani d . 1
H H8 0.3552 0.2390 0.3737 0.020 Uiso calc R 1
C C9 0.3966(2) 0.0265(5) 0.34022(3) 0.0160(3) Uani d . 1
H H9 0.4878 -0.1048 0.3322 0.019 Uiso calc R 1
C C10 0.2173(2) 0.1348(4) 0.32437(3) 0.0142(3) Uani d . 1
C C11 0.1999(2) 0.0697(5) 0.29770(3) 0.0160(3) Uani d . 1
H H11 0.3036 -0.0370 0.2904 0.019 Uiso calc R 1
C C12 0.0306(3) 0.1616(5) 0.28197(3) 0.0163(3) Uani d . 1
H H12 0.0205 0.1187 0.2643 0.020 Uiso calc R 1
C C13 -0.1239(2) 0.3191(5) 0.29314(3) 0.0161(3) Uani d . 1
C C14 -0.1123(2) 0.3856(5) 0.31941(3) 0.0166(3) Uani d . 1
H H14 -0.2171 0.4903 0.3266 0.020 Uiso calc R 1
C C15 0.0583(2) 0.2938(5) 0.33493(3) 0.0167(3) Uani d . 1
H H15 0.0672 0.3383 0.3526 0.020 Uiso calc R 1

loop_
_atom_site_aniso_label
_atom_site_aniso_U_11
_atom_site_aniso_U_22
_atom_site_aniso_U_33
_atom_site_aniso_U_12
_atom_site_aniso_U_13
_atom_site_aniso_U_23
Cl1 0.0267(2) 0.0276(2) 0.01395(17) -0.00233(17) 0.00251(14) -0.00137(16)
Cl2 0.01366(16) 0.02036(19) 0.02387(19) -0.00204(14) 0.00256(13) -0.00089(15)
Cl3 0.01787(17) 0.0229(2) 0.0221(2) 0.00123(15) -0.00347(14) 0.00159(16)
F1 0.0177(5) 0.0353(7) 0.0186(5) -0.0072(5) 0.0003(4) -0.0023(5)
O1 0.0187(6) 0.0267(7) 0.0183(6) 0.0044(5) 0.0036(4) -0.0029(5)
C1 0.0135(6) 0.0179(7) 0.0163(7) 0.0005(5) 0.0023(5) 0.0005(6)
C2 0.0139(6) 0.0184(7) 0.0167(7) -0.0008(5) 0.0008(5) 0.0006(6)
C3 0.0187(7) 0.0173(7) 0.0132(6) 0.0012(6) 0.0027(5) 0.0010(6)
C4 0.0160(7) 0.0190(7) 0.0163(7) 0.0008(6) 0.0046(5) 0.0022(6)
C5 0.0123(6) 0.0139(7) 0.0178(7) 0.0008(5) 0.0015(5) 0.0007(5)
C6 0.0139(6) 0.0142(7) 0.0149(7) 0.0022(5) 0.0013(5) 0.0012(5)
C7 0.0160(6) 0.0151(7) 0.0148(7) 0.0002(5) 0.0015(5) -0.0004(5)
C8 0.0160(7) 0.0159(7) 0.0167(7) 0.0022(6) 0.0006(5) -0.0008(6)
C9 0.0156(6) 0.0156(7) 0.0166(7) -0.0001(5) 0.0014(5) 0.0001(6)
C10 0.0152(6) 0.0126(6) 0.0148(6) -0.0005(5) 0.0017(5) -0.0001(5)
C11 0.0177(7) 0.0158(7) 0.0148(7) 0.0004(6) 0.0036(5) -0.0008(6)
C12 0.0201(7) 0.0145(7) 0.0141(7) 0.0005(6) 0.0010(5) 0.0001(5)
C13 0.0156(6) 0.0154(7) 0.0166(7) -0.0013(6) -0.0009(5) 0.0016(6)
C14 0.0157(6) 0.0168(7) 0.0175(7) 0.0017(6) 0.0028(5) -0.0003(6)
C15 0.0169(7) 0.0190(7) 0.0143(6) 0.0007(6) 0.0023(5) -0.0006(6)

loop_
_atom_type_symbol
_atom_type_description
_atom_type_scat_dispersion_real
_atom_type_scat_dispersion_imag
_atom_type_scat_source
C C 0.0033 0.0016 'International Tables Vol C Tables 4.2.6.8 and 6.1.1.4'
H H 0.0000 0.0000 'International Tables Vol C Tables 4.2.6.8 and 6.1.1.4'
Cl Cl 0.1484 0.1585 'International Tables Vol C Tables 4.2.6.8 and 6.1.1.4'
F F 0.0171 0.0103 'International Tables Vol C Tables 4.2.6.8 and 6.1.1.4'
O O 0.0106 0.0060 'International Tables Vol C Tables 4.2.6.8 and 6.1.1.4'

loop_
_geom_angle_atom_site_label_1
_geom_angle_atom_site_label_2
_geom_angle_atom_site_label_3
_geom_angle
C2 C1 C6 120.37(15)
C2 C1 H1 119.8
C6 C1 H1 119.8
F1 C2 C1 119.49(15)
F1 C2 C3 119.28(15)
C1 C2 C3 121.23(16)
C4 C3 C2 119.29(15)
C4 C3 Cl1 121.14(13)
C2 C3 Cl1 119.55(13)
C3 C4 C5 119.29(15)
C3 C4 H4 120.4
C5 C4 H4 120.4
C4 C5 C6 121.82(15)
C4 C5 Cl2 116.97(13)
C6 C5 Cl2 121.17(13)
C5 C6 C1 117.98(15)
C5 C6 C7 124.71(15)
C1 C6 C7 117.29(15)
O1 C7 C8 124.03(16)
O1 C7 C6 118.75(15)
C8 C7 C6 117.19(14)
C9 C8 C7 122.36(16)
C9 C8 H8 118.8
C7 C8 H8 118.8
C8 C9 C10 125.68(16)
C8 C9 H9 117.2
C10 C9 H9 117.2
C11 C10 C15 118.36(15)
C11 C10 C9 119.16(15)
C15 C10 C9 122.45(15)
C12 C11 C10 121.15(16)
C12 C11 H11 119.4
C10 C11 H11 119.4
C11 C12 C13 118.82(15)
C11 C12 H12 120.6
C13 C12 H12 120.6
C14 C13 C12 121.60(15)
C14 C13 Cl3 119.38(13)
C12 C13 Cl3 119.02(13)
C13 C14 C15 119.06(16)
C13 C14 H14 120.5
C15 C14 H14 120.5
C14 C15 C10 121.01(16)
C14 C15 H15 119.5
C10 C15 H15 119.5

loop_
_geom_bond_atom_site_label_1
_geom_bond_atom_site_label_2
_geom_bond_distance
Cl1 C3 1.7190(17)
Cl2 C5 1.7366(17)
Cl3 C13 1.7412(17)
F1 C2 1.343(2)
O1 C7 1.224(2)
C1 C2 1.380(2)
C1 C6 1.395(2)
C1 H1 0.9300
C2 C3 1.390(2)
C3 C4 1.386(2)
C4 C5 1.392(2)
C4 H4 0.9300
C5 C6 1.394(2)
C6 C7 1.505(2)
C7 C8 1.469(2)
C8 C9 1.341(2)
C8 H8 0.9300
C9 C10 1.460(2)
C9 H9 0.9300
C10 C11 1.402(2)
C10 C15 1.403(2)
C11 C12 1.388(2)
C11 H11 0.9300
C12 C13 1.391(2)
C12 H12 0.9300
C13 C14 1.383(2)
C14 C15 1.389(2)
C14 H14 0.9300
C15 H15 0.9300

loop_
_geom_hbond_atom_site_label_D
_geom_hbond_atom_site_label_H
_geom_hbond_atom_site_label_A
_geom_hbond_site_symmetry_A
_geom_hbond_distance_DH
_geom_hbond_distance_HA
_geom_hbond_distance_DA
_geom_hbond_angle_DHA
_geom_hbond_publ_flag
C8 H8 Cl2 1_555 0.93 2.81 3.1164(16) 101 y
C9 H9 O1 1_555 0.93 2.57 2.878(2) 100 y

loop_
_geom_torsion_atom_site_label_1
_geom_torsion_atom_site_label_2
_geom_torsion_atom_site_label_3
_geom_torsion_atom_site_label_4
_geom_torsion
C6 C1 C2 F1 -179.66(16)
C6 C1 C2 C3 0.1(3)
F1 C2 C3 C4 -179.28(16)
C1 C2 C3 C4 0.9(3)
F1 C2 C3 Cl1 1.8(2)
C1 C2 C3 Cl1 -177.94(14)
C2 C3 C4 C5 -0.9(3)
Cl1 C3 C4 C5 177.97(14)
C3 C4 C5 C6 -0.2(3)
C3 C4 C5 Cl2 177.69(14)
C4 C5 C6 C1 1.2(3)
Cl2 C5 C6 C1 -176.57(13)
C4 C5 C6 C7 179.86(16)
Cl2 C5 C6 C7 2.1(2)
C2 C1 C6 C5 -1.2(3)
C2 C1 C6 C7 -179.91(16)
C5 C6 C7 O1 -132.87(19)
C1 C6 C7 O1 45.8(2)
C5 C6 C7 C8 49.0(2)
C1 C6 C7 C8 -132.33(17)
O1 C7 C8 C9 7.5(3)
C6 C7 C8 C9 -174.50(16)
C7 C8 C9 C10 177.37(16)
C8 C9 C10 C11 173.51(18)
C8 C9 C10 C15 -8.3(3)
C15 C10 C11 C12 0.4(3)
C9 C10 C11 C12 178.70(16)
C10 C11 C12 C13 -0.4(3)
C11 C12 C13 C14 0.0(3)
C11 C12 C13 Cl3 179.54(14)
C12 C13 C14 C15 0.2(3)
Cl3 C13 C14 C15 -179.27(14)
C13 C14 C15 C10 -0.2(3)
C11 C10 C15 C14 -0.2(3)
C9 C10 C15 C14 -178.37(17)

loop_
_cod_related_entry_id
_cod_related_entry_database
_cod_related_entry_code
1 ChemSpider 30655515
